data_4302547
loop_
_publ_author_name
'Vadapalli Chandrasekhar'
'Tapas Senapati'
'E. Carolina Sa\~nudo'
'R. Cl\'erac'

_publ_contact_author_address
;Head, Department of Chemistry
Indian Institute of Technology Kanpur
Kanpur 208016
Uttarpradesh
India
;
_publ_contact_author_email vc@iitk.ac.in
_publ_contact_author_fax '+91-512-259 7436'
_publ_contact_author_name 'Prof. V. Chandrasekhar'
_publ_contact_author_phone '+91-512-259 7259'
_publ_section_title
;
Tri-, Tetra-, and Hexanuclear Copper(II) Phosphonates Containing N-Donor
Chelating Ligands: Synthesis, Structure, Magnetic Properties, and Nuclease
Activity
;
_journal_name_full 'Inorganic Chemistry'
_journal_page_first 6192
_journal_page_last 6204
_journal_paper_doi 10.1021/ic900522u
_journal_volume 48
_journal_year 2009
_chemical_formula_moiety 'C50 H54 Cl2 Cu4 N12 O6 P2, 4(CH4O), 2(Cl)'
_chemical_formula_sum 'C54 H70 Cl4 Cu4 N12 O10 P2'
_chemical_formula_weight 1505.12
_chemical_melting_point 280
_chemical_name_common Copperphosphonate
_chemical_name_systematic
; 
 ? 
;
_space_group_IT_number 2
_symmetry_cell_setting triclinic
_symmetry_space_group_name_Hall '-P 1'
_symmetry_space_group_name_H-M 'P -1'
_atom_sites_solution_hydrogens geom
_atom_sites_solution_primary direct
_atom_sites_solution_secondary difmap
_audit_creation_method SHELXL-97
_cell_angle_alpha 103.858(5)
_cell_angle_beta 105.855(5)
_cell_angle_gamma 95.954(5)
_cell_formula_units_Z 1
_cell_length_a 9.736(5)
_cell_length_b 12.313(5)
_cell_length_c 14.588(5)
_cell_measurement_reflns_used 948
_cell_measurement_temperature 293(2)
_cell_measurement_theta_max 18.52
_cell_measurement_theta_min 2.26
_cell_volume 1606.3(12)
_computing_cell_refinement 'Bruker SMART'
_computing_data_collection 'Bruker SMART'
_computing_data_reduction 'Bruker SAINT'
_computing_molecular_graphics 'Bruker SHELXTL'
_computing_publication_material 'Bruker SHELXTL'
_computing_structure_refinement 'Bruker SHELXTL'
_computing_structure_solution 'Bruker SHELXTL'
_diffrn_ambient_temperature 293(2)
_diffrn_measured_fraction_theta_full 0.978
_diffrn_measured_fraction_theta_max 0.978
_diffrn_measurement_device_type 'CCD area detector'
_diffrn_measurement_method 'omega scans'
_diffrn_radiation_monochromator graphite
_diffrn_radiation_source 'fine-focus sealed tube'
_diffrn_radiation_type MoK\a
_diffrn_radiation_wavelength 0.71069
_diffrn_reflns_av_R_equivalents 0.0506
_diffrn_reflns_av_sigmaI/netI 0.1135
_diffrn_reflns_limit_h_max 12
_diffrn_reflns_limit_h_min -6
_diffrn_reflns_limit_k_max 15
_diffrn_reflns_limit_k_min -15
_diffrn_reflns_limit_l_max 16
_diffrn_reflns_limit_l_min -17
_diffrn_reflns_number 9128
_diffrn_reflns_theta_full 26.00
_diffrn_reflns_theta_max 26.00
_diffrn_reflns_theta_min 1.95
_exptl_absorpt_coefficient_mu 1.586
_exptl_absorpt_correction_T_max 0.8930
_exptl_absorpt_correction_T_min 0.7743
_exptl_absorpt_correction_type empirical
_exptl_absorpt_process_details Sadabs
_exptl_crystal_colour blue
_exptl_crystal_density_diffrn 1.556
_exptl_crystal_density_method 'not measured'
_exptl_crystal_description block
_exptl_crystal_F_000 772
_exptl_crystal_size_max 0.17
_exptl_crystal_size_mid 0.10
_exptl_crystal_size_min 0.07
_refine_diff_density_max 0.771
_refine_diff_density_min -0.637
_refine_diff_density_rms 0.148
_refine_ls_extinction_method none
_refine_ls_goodness_of_fit_ref 1.016
_refine_ls_hydrogen_treatment mixed
_refine_ls_matrix_type full
_refine_ls_number_parameters 396
_refine_ls_number_reflns 6173
_refine_ls_number_restraints 0
_refine_ls_restrained_S_all 1.016
_refine_ls_R_factor_all 0.1196
_refine_ls_R_factor_gt 0.0751
_refine_ls_shift/su_max 0.000
_refine_ls_shift/su_mean 0.000
_refine_ls_structure_factor_coef Fsqd
_refine_ls_weighting_details 'calc w=1/[\s^2^(Fo^2^)+(0.1083P)^2^+0.0000P] where P=(Fo^2^+2Fc^2^)/3'
_refine_ls_weighting_scheme calc
_refine_ls_wR_factor_gt 0.1802
_refine_ls_wR_factor_ref 0.2142
_reflns_number_gt 3974
_reflns_number_total 6173
_reflns_threshold_expression >2sigma(I)
_cod_data_source_file ic900522u_si_001_2.cif
_cod_data_source_block Complex-3
_cod_depositor_comments
;
The following automatic conversions were performed:
'_symmetry_cell_setting' value 'Triclinic' changed to 'triclinic'
according to '/home/saulius/struct/CIF-dictionaries/cif_core.dic'
dictionary named 'cif_core.dic' version 2.4.1 from 2010-06-29.

Automatic conversion script
Id: cif_fix_enum 1527 2010-12-29 10:47:43Z saulius 
;
_cod_original_sg_symbol_H-M 'P -1 '
_cod_database_code 4302547

loop_
_symmetry_equiv_pos_as_xyz
'x, y, z'
'-x, -y, -z'

loop_
_atom_site_label
_atom_site_type_symbol
_atom_site_fract_x
_atom_site_fract_y
_atom_site_fract_z
_atom_site_U_iso_or_equiv
_atom_site_adp_type
_atom_site_occupancy
_atom_site_symmetry_multiplicity
_atom_site_calc_flag
_atom_site_refinement_flags
_atom_site_disorder_assembly
_atom_site_disorder_group
Cu1 Cu 0.51413(10) 0.78911(7) -0.04514(6) 0.0287(3) Uani 1 1 d . . .
Cu2 Cu 0.75120(9) 1.00821(7) 0.12550(6) 0.0292(3) Uani 1 1 d . . .
Cl1 Cl 0.7965(2) 0.81486(16) 0.02751(14) 0.0372(5) Uani 1 1 d . . .
Cl2 Cl 0.9074(3) 0.3481(2) 0.55515(17) 0.0683(7) Uani 1 1 d . . .
P1 P 0.5847(2) 1.02227(14) -0.08753(13) 0.0242(4) Uani 1 1 d . . .
O1 O 0.5415(5) 0.9114(4) 0.0812(3) 0.0247(10) Uani 1 1 d . . .
O2 O 0.7058(5) 1.0637(4) 0.0106(3) 0.0339(12) Uani 1 1 d . . .
O3 O 0.5232(5) 0.8957(4) -0.1238(3) 0.0316(12) Uani 1 1 d . . .
O4 O 0.6028(14) 0.3640(11) 0.5953(9) 0.147(4) Uani 1 1 d . . .
H4 H 0.6777 0.3635 0.5799 0.220 Uiso 1 1 calc R . .
O5 O 1.0424(7) 0.3718(6) 0.7759(5) 0.067(2) Uani 1 1 d . . .
H5 H 1.0026 0.3755 0.7197 0.100 Uiso 1 1 calc R . .
N1 N 0.4659(7) 0.6692(5) -0.1745(4) 0.0341(15) Uani 1 1 d . . .
N2 N 0.2790(7) 0.5613(6) -0.1446(5) 0.0432(18) Uani 1 1 d . . .
N3 N 0.4363(7) 0.6721(5) 0.0117(4) 0.0323(14) Uani 1 1 d . . .
N4 N 0.8026(6) 0.9769(5) 0.2585(4) 0.0311(14) Uani 1 1 d . . .
N5 N 0.8438(7) 1.1740(5) 0.3393(4) 0.0391(16) Uani 1 1 d . . .
H1N H 0.8104 1.2213 0.3776 0.047 Uiso 1 1 calc R . .
N6 N 0.9008(6) 1.1545(5) 0.1901(4) 0.0305(14) Uani 1 1 d . . .
C1 C 0.6619(8) 1.0595(6) -0.1768(5) 0.0309(17) Uani 1 1 d . . .
H1 H 0.6926 1.1423 -0.1568 0.037 Uiso 1 1 calc R . .
C2 C 0.5586(9) 1.0229(8) -0.2854(6) 0.049(2) Uani 1 1 d . . .
H2A H 0.4966 0.9501 -0.2998 0.059 Uiso 1 1 calc R . .
H2B H 0.4983 1.0792 -0.2973 0.059 Uiso 1 1 calc R . .
C3 C 0.6600(11) 1.0147(10) -0.3474(6) 0.065(3) Uani 1 1 d . . .
H3A H 0.6111 0.9664 -0.4143 0.078 Uiso 1 1 calc R . .
H3B H 0.6972 1.0894 -0.3509 0.078 Uiso 1 1 calc R . .
C4 C 0.7794(11) 0.9640(10) -0.2948(8) 0.078(3) Uani 1 1 d . . .
H4A H 0.8692 0.9889 -0.3068 0.093 Uiso 1 1 calc R . .
H4B H 0.7557 0.8817 -0.3184 0.093 Uiso 1 1 calc R . .
C5 C 0.7965(8) 1.0043(7) -0.1829(6) 0.042(2) Uani 1 1 d . . .
H5A H 0.8854 1.0592 -0.1476 0.050 Uiso 1 1 calc R . .
H5B H 0.7983 0.9405 -0.1547 0.050 Uiso 1 1 calc R . .
C6 C 0.8044(8) 0.8704(7) 0.2675(6) 0.0397(19) Uani 1 1 d . . .
H6 H 0.8023 0.8129 0.2123 0.048 Uiso 1 1 calc R . .
C7 C 0.8091(9) 0.8429(7) 0.3534(6) 0.046(2) Uani 1 1 d . . .
H7 H 0.8100 0.7683 0.3563 0.055 Uiso 1 1 calc R . .
C8 C 0.8123(9) 0.9264(7) 0.4351(6) 0.047(2) Uani 1 1 d . . .
H8 H 0.8107 0.9088 0.4933 0.056 Uiso 1 1 calc R . .
C9 C 0.8181(9) 1.0369(8) 0.4303(5) 0.046(2) Uani 1 1 d . . .
H9 H 0.8203 1.0949 0.4852 0.055 Uiso 1 1 calc R . .
C10 C 0.8208(8) 1.0608(7) 0.3415(5) 0.0363(18) Uani 1 1 d . . .
C11 C 0.9135(7) 1.2176(6) 0.2827(5) 0.0292(16) Uani 1 1 d . . .
C12 C 0.9977(9) 1.3282(6) 0.3206(6) 0.043(2) Uani 1 1 d . . .
H12 H 1.0033 1.3733 0.3830 0.051 Uiso 1 1 calc R . .
C13 C 1.0703(10) 1.3679(7) 0.2645(7) 0.055(2) Uani 1 1 d . . .
H13 H 1.1274 1.4402 0.2895 0.066 Uiso 1 1 calc R . .
C14 C 1.0605(9) 1.3021(7) 0.1704(6) 0.047(2) Uani 1 1 d . . .
H14 H 1.1097 1.3284 0.1314 0.057 Uiso 1 1 calc R . .
C15 C 0.9725(8) 1.1938(7) 0.1371(6) 0.0368(18) Uani 1 1 d . . .
H15 H 0.9647 1.1478 0.0746 0.044 Uiso 1 1 calc R . .
C16 C 0.5419(10) 0.6847(7) -0.2375(6) 0.047(2) Uani 1 1 d . . .
H16 H 0.6260 0.7395 -0.2128 0.057 Uiso 1 1 calc R . .
C17 C 0.5005(12) 0.6233(8) -0.3357(6) 0.061(3) Uani 1 1 d . . .
H17 H 0.5555 0.6326 -0.3772 0.073 Uiso 1 1 calc R . .
C18 C 0.3626(12) 0.5418(8) -0.3704(7) 0.063(3) Uani 1 1 d . . .
H18 H 0.3252 0.5010 -0.4370 0.076 Uiso 1 1 calc R . .
C19 C 0.2926(10) 0.5261(7) -0.3088(6) 0.049(2) Uani 1 1 d . . .
H19 H 0.2060 0.4740 -0.3321 0.059 Uiso 1 1 calc R . .
C20 C 0.3454(8) 0.5863(6) -0.2087(5) 0.0318(17) Uani 1 1 d . . .
C21 C 0.3340(8) 0.5799(6) -0.0426(5) 0.0319(17) Uani 1 1 d . . .
C22 C 0.2781(9) 0.5013(7) 0.0012(7) 0.047(2) Uani 1 1 d . . .
H22 H 0.2061 0.4389 -0.0374 0.056 Uiso 1 1 calc R . .
C23 C 0.3317(11) 0.5196(8) 0.0996(7) 0.057(3) Uani 1 1 d . . .
H23 H 0.2970 0.4692 0.1299 0.068 Uiso 1 1 calc R . .
C24 C 0.4413(9) 0.6153(7) 0.1578(7) 0.046(2) Uani 1 1 d . . .
H24 H 0.4795 0.6288 0.2261 0.056 Uiso 1 1 calc R . .
C25 C 0.4879(9) 0.6857(6) 0.1107(5) 0.0390(19) Uani 1 1 d . . .
H25 H 0.5605 0.7481 0.1486 0.047 Uiso 1 1 calc R . .
C27 C 0.9428(12) 0.3347(13) 0.8135(9) 0.104(5) Uani 1 1 d . . .
H27A H 0.9682 0.2702 0.8360 0.156 Uiso 1 1 calc R . .
H27B H 0.8498 0.3129 0.7633 0.156 Uiso 1 1 calc R . .
H27C H 0.9386 0.3942 0.8683 0.156 Uiso 1 1 calc R . .
C28 C 0.5167(18) 0.2631(13) 0.5522(13) 0.136(7) Uani 1 1 d . . .
H29A H 0.5085 0.2262 0.6019 0.204 Uiso 1 1 calc R . .
H29B H 0.5570 0.2172 0.5067 0.204 Uiso 1 1 calc R . .
H29C H 0.4223 0.2730 0.5166 0.204 Uiso 1 1 calc R . .
H2N H 0.216(9) 0.500(7) -0.164(6) 0.05(3) Uiso 1 1 d . . .

loop_
_atom_site_aniso_label
_atom_site_aniso_U_11
_atom_site_aniso_U_22
_atom_site_aniso_U_33
_atom_site_aniso_U_23
_atom_site_aniso_U_13
_atom_site_aniso_U_12
Cu1 0.0370(6) 0.0211(4) 0.0247(5) 0.0036(3) 0.0085(4) 0.0004(4)
Cu2 0.0315(5) 0.0284(5) 0.0216(5) 0.0055(4) 0.0029(4) -0.0027(4)
Cl1 0.0352(11) 0.0434(11) 0.0358(10) 0.0095(8) 0.0148(8) 0.0127(8)
Cl2 0.0820(19) 0.0662(16) 0.0382(13) -0.0084(11) 0.0131(12) 0.0026(13)
P1 0.0261(10) 0.0236(9) 0.0210(9) 0.0057(7) 0.0069(7) -0.0016(7)
O1 0.023(3) 0.021(2) 0.028(3) 0.0047(19) 0.008(2) -0.0032(19)
O2 0.037(3) 0.034(3) 0.026(3) 0.011(2) 0.004(2) 0.002(2)
O3 0.043(3) 0.023(2) 0.024(3) 0.004(2) 0.007(2) 0.000(2)
O4 0.152(11) 0.178(12) 0.129(9) 0.016(9) 0.078(9) 0.080(9)
O5 0.060(4) 0.058(4) 0.061(4) 0.015(4) 0.003(3) -0.034(3)
N1 0.041(4) 0.024(3) 0.034(4) 0.004(3) 0.010(3) 0.004(3)
N2 0.035(4) 0.033(4) 0.050(5) 0.003(3) 0.008(3) -0.009(3)
N3 0.046(4) 0.017(3) 0.034(3) 0.007(2) 0.013(3) 0.002(3)
N4 0.028(3) 0.034(3) 0.028(3) 0.007(3) 0.005(3) 0.007(3)
N5 0.054(5) 0.033(4) 0.027(3) -0.003(3) 0.018(3) 0.006(3)
N6 0.024(3) 0.028(3) 0.029(3) -0.001(3) 0.005(3) -0.009(3)
C1 0.029(4) 0.029(4) 0.036(4) 0.012(3) 0.010(3) 0.006(3)
C2 0.036(5) 0.085(7) 0.034(5) 0.027(5) 0.011(4) 0.016(5)
C3 0.070(7) 0.097(8) 0.027(5) 0.013(5) 0.016(5) 0.016(6)
C4 0.061(7) 0.113(9) 0.067(7) 0.016(7) 0.033(6) 0.035(7)
C5 0.032(5) 0.060(5) 0.037(5) 0.019(4) 0.011(4) 0.007(4)
C6 0.041(5) 0.046(5) 0.028(4) 0.006(4) 0.007(4) 0.007(4)
C7 0.044(5) 0.049(5) 0.049(5) 0.019(4) 0.015(4) 0.013(4)
C8 0.044(5) 0.055(6) 0.038(5) 0.021(4) 0.003(4) 0.001(4)
C9 0.044(5) 0.063(6) 0.021(4) 0.003(4) 0.006(4) 0.003(4)
C10 0.030(4) 0.047(5) 0.023(4) 0.006(3) -0.002(3) 0.010(4)
C11 0.022(4) 0.030(4) 0.029(4) 0.004(3) 0.004(3) -0.003(3)
C12 0.050(5) 0.030(4) 0.034(4) -0.009(3) 0.010(4) -0.006(4)
C13 0.053(6) 0.033(5) 0.061(6) 0.000(4) 0.005(5) -0.003(4)
C14 0.037(5) 0.043(5) 0.054(6) 0.006(4) 0.015(4) -0.015(4)
C15 0.031(4) 0.046(5) 0.031(4) 0.010(4) 0.006(3) 0.004(4)
C16 0.061(6) 0.044(5) 0.041(5) 0.006(4) 0.024(4) 0.018(4)
C17 0.101(8) 0.061(6) 0.029(5) 0.008(4) 0.033(5) 0.022(6)
C18 0.088(8) 0.047(6) 0.036(5) -0.001(4) 0.002(5) 0.006(5)
C19 0.060(6) 0.037(5) 0.034(5) -0.005(4) 0.001(4) 0.003(4)
C20 0.028(4) 0.022(4) 0.035(4) 0.003(3) 0.000(3) -0.003(3)
C21 0.027(4) 0.029(4) 0.034(4) 0.006(3) 0.004(3) 0.002(3)
C22 0.046(5) 0.040(5) 0.056(6) 0.025(4) 0.010(4) 0.004(4)
C23 0.065(7) 0.063(6) 0.060(6) 0.037(5) 0.027(5) 0.025(5)
C24 0.052(6) 0.039(5) 0.052(5) 0.019(4) 0.017(4) 0.011(4)
C25 0.049(5) 0.033(4) 0.029(4) 0.009(3) 0.006(4) -0.004(4)
C27 0.064(8) 0.164(14) 0.072(9) 0.044(9) -0.002(7) 0.010(9)
C28 0.149(16) 0.081(11) 0.154(17) 0.032(11) 0.023(12) -0.012(10)

loop_
_atom_type_symbol
_atom_type_description
_atom_type_scat_dispersion_real
_atom_type_scat_dispersion_imag
_atom_type_scat_source
C C 0.0033 0.0016 'International Tables Vol C Tables 4.2.6.8 and 6.1.1.4'
H H 0.0000 0.0000 'International Tables Vol C Tables 4.2.6.8 and 6.1.1.4'
N N 0.0061 0.0033 'International Tables Vol C Tables 4.2.6.8 and 6.1.1.4'
O O 0.0106 0.0060 'International Tables Vol C Tables 4.2.6.8 and 6.1.1.4'
P P 0.1023 0.0942 'International Tables Vol C Tables 4.2.6.8 and 6.1.1.4'
Cl Cl 0.1484 0.1585 'International Tables Vol C Tables 4.2.6.8 and 6.1.1.4'
Cu Cu 0.3201 1.2651 'International Tables Vol C Tables 4.2.6.8 and 6.1.1.4'

loop_
_geom_angle_atom_site_label_1
_geom_angle_atom_site_label_2
_geom_angle_atom_site_label_3
_geom_angle
_geom_angle_site_symmetry_1
_geom_angle_site_symmetry_3
_geom_angle_publ_flag
O3 Cu1 N1 84.9(2) . . ?
O3 Cu1 N3 161.4(2) . . ?
N1 Cu1 N3 88.7(2) . . ?
O3 Cu1 O1 94.26(18) . . ?
N1 Cu1 O1 174.2(2) . . ?
N3 Cu1 O1 90.4(2) . . ?
O3 Cu1 Cl1 93.85(15) . . ?
N1 Cu1 Cl1 103.82(19) . . ?
N3 Cu1 Cl1 104.62(18) . . ?
O1 Cu1 Cl1 81.90(13) . . ?
O2 Cu2 N4 170.6(2) . . ?
O2 Cu2 N6 85.1(2) . . ?
N4 Cu2 N6 87.5(2) . . ?
O2 Cu2 O1 91.79(19) . . ?
N4 Cu2 O1 92.3(2) . . ?
N6 Cu2 O1 153.8(2) . . ?
O2 Cu2 Cl1 92.96(16) . . ?
N4 Cu2 Cl1 96.10(18) . . ?
N6 Cu2 Cl1 125.68(18) . . ?
O1 Cu2 Cl1 80.41(13) . . ?
Cu2 Cl1 Cu1 79.33(6) . . ?
O2 P1 O3 116.6(3) . . ?
O2 P1 O1 109.2(3) . 2_675 ?
O3 P1 O1 108.8(3) . 2_675 ?
O2 P1 C1 105.2(3) . . ?
O3 P1 C1 108.4(3) . . ?
O1 P1 C1 108.5(3) 2_675 . ?
P1 O1 Cu1 117.8(3) 2_675 . ?
P1 O1 Cu2 117.0(2) 2_675 . ?
Cu1 O1 Cu2 108.5(2) . . ?
P1 O2 Cu2 132.0(3) . . ?
P1 O3 Cu1 128.3(3) . . ?
C20 N1 C16 118.9(7) . . ?
C20 N1 Cu1 122.6(5) . . ?
C16 N1 Cu1 117.4(5) . . ?
C20 N2 C21 129.5(7) . . ?
C21 N3 C25 117.2(6) . . ?
C21 N3 Cu1 123.9(5) . . ?
C25 N3 Cu1 118.9(5) . . ?
C10 N4 C6 117.3(6) . . ?
C10 N4 Cu2 120.4(5) . . ?
C6 N4 Cu2 121.9(5) . . ?
C11 N5 C10 127.0(6) . . ?
C15 N6 C11 120.0(6) . . ?
C15 N6 Cu2 119.3(5) . . ?
C11 N6 Cu2 120.2(5) . . ?
C5 C1 C2 104.5(6) . . ?
C5 C1 P1 112.4(5) . . ?
C2 C1 P1 115.1(5) . . ?
C3 C2 C1 103.9(7) . . ?
C4 C3 C2 104.3(8) . . ?
C3 C4 C5 107.4(8) . . ?
C4 C5 C1 105.1(6) . . ?
N4 C6 C7 123.3(7) . . ?
C8 C7 C6 119.0(8) . . ?
C7 C8 C9 119.3(8) . . ?
C8 C9 C10 119.0(8) . . ?
N4 C10 N5 119.4(7) . . ?
N4 C10 C9 121.3(7) . . ?
N5 C10 C9 119.4(7) . . ?
N6 C11 N5 119.7(6) . . ?
N6 C11 C12 120.2(7) . . ?
N5 C11 C12 120.2(7) . . ?
C13 C12 C11 119.0(7) . . ?
C12 C13 C14 120.9(8) . . ?
C13 C14 C15 116.7(8) . . ?
N6 C15 C14 123.1(7) . . ?
N1 C16 C17 123.3(9) . . ?
C16 C17 C18 115.2(9) . . ?
C19 C18 C17 120.8(8) . . ?
C18 C19 C20 121.0(9) . . ?
N2 C20 N1 119.5(7) . . ?
N2 C20 C19 120.1(7) . . ?
N1 C20 C19 120.5(8) . . ?
N3 C21 N2 119.4(7) . . ?
N3 C21 C22 122.1(7) . . ?
N2 C21 C22 118.5(7) . . ?
C23 C22 C21 118.2(8) . . ?
C22 C23 C24 120.4(8) . . ?
C25 C24 C23 117.6(8) . . ?
C24 C25 N3 124.4(7) . . ?

loop_
_geom_bond_atom_site_label_1
_geom_bond_atom_site_label_2
_geom_bond_distance
_geom_bond_site_symmetry_2
_geom_bond_publ_flag
Cu1 O3 1.949(5) . ?
Cu1 N1 1.999(6) . ?
Cu1 N3 2.008(6) . ?
Cu1 O1 2.014(4) . ?
Cu1 Cl1 2.617(2) . ?
Cu2 O2 1.917(5) . ?
Cu2 N4 2.008(6) . ?
Cu2 N6 2.036(5) . ?
Cu2 O1 2.100(4) . ?
Cu2 Cl1 2.615(2) . ?
P1 O2 1.518(5) . ?
P1 O3 1.518(5) . ?
P1 O1 1.555(5) 2_675 ?
P1 C1 1.796(7) . ?
O1 P1 1.555(5) 2_675 ?
O4 C28 1.327(15) . ?
O5 C27 1.330(13) . ?
N1 C20 1.362(9) . ?
N1 C16 1.362(10) . ?
N2 C20 1.348(10) . ?
N2 C21 1.389(10) . ?
N3 C21 1.345(9) . ?
N3 C25 1.354(9) . ?
N4 C10 1.345(9) . ?
N4 C6 1.350(9) . ?
N5 C11 1.369(9) . ?
N5 C10 1.398(10) . ?
N6 C15 1.313(9) . ?
N6 C11 1.352(9) . ?
C1 C5 1.551(10) . ?
C1 C2 1.555(10) . ?
C2 C3 1.506(12) . ?
C3 C4 1.491(14) . ?
C4 C5 1.544(12) . ?
C6 C7 1.365(11) . ?
C7 C8 1.365(12) . ?
C8 C9 1.374(12) . ?
C9 C10 1.402(11) . ?
C11 C12 1.412(10) . ?
C12 C13 1.358(12) . ?
C13 C14 1.389(12) . ?
C14 C15 1.404(10) . ?
C16 C17 1.374(11) . ?
C17 C18 1.473(14) . ?
C18 C19 1.304(13) . ?
C19 C20 1.392(10) . ?
C21 C22 1.421(10) . ?
C22 C23 1.339(12) . ?
C23 C24 1.419(12) . ?
C24 C25 1.343(10) . ?
